data_4511367
loop_
_publ_author_name
'Kodama, Koichi'
'Shitara, Hiroaki'
'Hirose, Takuji'

_publ_section_title
;
 Chirality Switching in Optical Resolution of Mandelic Acid in C1--C4
 Alcohols: Elucidation of Solvent Effects Based on X-ray Crystal
 Structures of Diastereomeric Salts
;
_journal_issue 7
_journal_name_full 'Crystal Growth &amp; Design'
_journal_page_first 3549
_journal_paper_doi 10.1021/cg500483p
_journal_volume 14
_journal_year 2014
_chemical_absolute_configuration syn
_chemical_formula_sum 'C26 H33 N O5'
_chemical_formula_weight 439.53
_chemical_name_systematic
;
 ?
;
_space_group_crystal_system orthorhombic
_space_group_IT_number 19
_space_group_name_Hall 'P 2ac 2ab'
_space_group_name_H-M_alt 'P 21 21 21'
_symmetry_space_group_name_Hall 'P 2ac 2ab'
_symmetry_space_group_name_H-M 'P 21 21 21'
_atom_sites_solution_hydrogens geom
_audit_creation_method SHELXL-2013
_cell_angle_alpha 90
_cell_angle_beta 90
_cell_angle_gamma 90
_cell_formula_units_Z 4
_cell_length_a 5.6887(10)
_cell_length_b 17.493(3)
_cell_length_c 24.110(4)
_cell_measurement_temperature 200(2)
_cell_volume 2399.2(7)
_computing_structure_refinement 'SHELXL-2013 (Sheldrick, 2013)'
_diffrn_ambient_temperature 200(2)
_diffrn_measured_fraction_theta_full 0.977
_diffrn_measured_fraction_theta_max 0.999
_diffrn_measurement_device_type CCD
_diffrn_measurement_method \w
_diffrn_radiation_type MoK\a
_diffrn_radiation_wavelength 0.71073
_diffrn_reflns_av_R_equivalents 0.1284
_diffrn_reflns_av_unetI/netI 0.1590
_diffrn_reflns_Laue_measured_fraction_full 0.977
_diffrn_reflns_Laue_measured_fraction_max 0.999
_diffrn_reflns_limit_h_max 6
_diffrn_reflns_limit_h_min -6
_diffrn_reflns_limit_k_max 20
_diffrn_reflns_limit_k_min -20
_diffrn_reflns_limit_l_max 28
_diffrn_reflns_limit_l_min -22
_diffrn_reflns_number 11480
_diffrn_reflns_point_group_measured_fraction_full 0.971
_diffrn_reflns_point_group_measured_fraction_max 0.995
_diffrn_reflns_theta_full 25.242
_diffrn_reflns_theta_max 24.999
_diffrn_reflns_theta_min 1.438
_exptl_absorpt_coefficient_mu 0.084
_exptl_absorpt_correction_T_max 0.998
_exptl_absorpt_correction_T_min 0.846
_exptl_absorpt_correction_type multi-scan
_exptl_crystal_colour colorless
_exptl_crystal_density_diffrn 1.217
_exptl_crystal_description needle
_exptl_crystal_F_000 944
_exptl_crystal_size_max 1.000
_exptl_crystal_size_mid 0.030
_exptl_crystal_size_min 0.020
_refine_diff_density_max 0.158
_refine_diff_density_min -0.221
_refine_diff_density_rms 0.042
_refine_ls_abs_structure_details
;
 Flack x determined using 633 quotients [(I+)-(I-)]/[(I+)+(I-)]
 (Parsons and Flack (2004), Acta Cryst. A60, s61).
;
_refine_ls_abs_structure_Flack -0.6(10)
_refine_ls_extinction_method none
_refine_ls_goodness_of_fit_ref 0.822
_refine_ls_hydrogen_treatment constr
_refine_ls_matrix_type full
_refine_ls_number_parameters 314
_refine_ls_number_reflns 4203
_refine_ls_number_restraints 0
_refine_ls_restrained_S_all 0.822
_refine_ls_R_factor_all 0.1160
_refine_ls_R_factor_gt 0.0504
_refine_ls_shift/su_max 0.000
_refine_ls_shift/su_mean 0.000
_refine_ls_structure_factor_coef Fsqd
_refine_ls_weighting_details 'w=1/[\s^2^(Fo^2^)+(0.0359P)^2^] where P=(Fo^2^+2Fc^2^)/3'
_refine_ls_weighting_scheme calc
_refine_ls_wR_factor_gt 0.1056
_refine_ls_wR_factor_ref 0.1222
_reflns_Friedel_coverage 0.709
_reflns_Friedel_fraction_full 0.964
_reflns_Friedel_fraction_max 0.990
_reflns_number_gt 2117
_reflns_number_total 4203
_reflns_threshold_expression 'I > 2\s(I)'
_cod_data_source_file (R)-MA_(1R2S)-ADPE_2BuOH.cif
_cod_data_source_block (R)-MA_(1R,2S)-ADPE_sBuOH
_cod_depositor_comments 'Adding full bibliography for 4511364--4511381.cif.'
_cod_original_cell_volume 2399.3(7)
_cod_database_code 4511367
_shelx_space_group_comment
;
The symmetry employed for this shelxl refinement is uniquely defined
by the following loop, which should always be used as a source of
symmetry information in preference to the above space-group names.
They are only intended as comments.
;
_shelx_estimated_absorpt_t_min 0.921
_shelx_estimated_absorpt_t_max 0.998
_shelxl_version_number 2013-4

loop_
_space_group_symop_operation_xyz
'x, y, z'
'-x+1/2, -y, z+1/2'
'x+1/2, -y+1/2, -z'
'-x, y+1/2, -z+1/2'

loop_
_atom_site_label
_atom_site_type_symbol
_atom_site_fract_x
_atom_site_fract_y
_atom_site_fract_z
_atom_site_U_iso_or_equiv
_atom_site_adp_type
_atom_site_occupancy
_atom_site_site_symmetry_order
_atom_site_calc_flag
_atom_site_refinement_flags_posn
_atom_site_refinement_flags_adp
_atom_site_refinement_flags_occupancy
_atom_site_disorder_assembly
_atom_site_disorder_group
O1 O 1.9133(7) 0.87396(17) 1.00912(13) 0.0386(9) Uani 1 1 d . . . . .
H43 H 1.8426 0.8319 1.0109 0.058 Uiso 1 1 calc R U . . .
O2 O 2.0077(7) 0.74208(18) 0.96394(14) 0.0442(10) Uani 1 1 d . . . . .
O3 O 1.4141(6) 0.67142(17) 0.85041(15) 0.0417(10) Uani 1 1 d . . . . .
H2 H 1.3481 0.7112 0.8621 0.063 Uiso 1 1 calc R U . . .
N1 N 1.8009(8) 0.6211(2) 0.91391(15) 0.0355(11) Uani 1 1 d . . . . .
H30 H 1.8461 0.6742 0.9292 0.053 Uiso 1 1 calc R U . . .
H31 H 1.9186 0.5807 0.9283 0.053 Uiso 1 1 calc R U . . .
H32 H 1.6334 0.6071 0.9270 0.053 Uiso 1 1 calc R U . . .
C1 C 1.8073(9) 0.6227(2) 0.85205(19) 0.0318(13) Uani 1 1 d . . . . .
H3 H 1.9716 0.6346 0.8401 0.038 Uiso 1 1 calc R U . . .
O4 O 2.2257(7) 0.79119(17) 0.89527(16) 0.0531(11) Uani 1 1 d . . . . .
O5 O 2.0755(8) 0.5124(2) 0.9657(2) 0.0758(14) Uani 1 1 d . . . . .
H42 H 2.1954 0.5366 0.9759 0.114 Uiso 1 1 calc R U . . .
C2 C 1.7397(10) 0.5449(2) 0.8282(2) 0.0308(13) Uani 1 1 d . . . . .
C3 C 2.0497(9) 0.8771(2) 0.9587(2) 0.0332(13) Uani 1 1 d . . . . .
H5 H 2.2021 0.9035 0.9665 0.040 Uiso 1 1 calc R U . . .
C4 C 1.7058(10) 0.8965(3) 0.8964(2) 0.0353(13) Uani 1 1 d . . . . .
H6 H 1.6374 0.8528 0.9132 0.042 Uiso 1 1 calc R U . . .
C5 C 1.8890(10) 0.5112(3) 0.7904(2) 0.0373(14) Uani 1 1 d . . . . .
H7 H 2.0290 0.5366 0.7794 0.045 Uiso 1 1 calc R U . . .
C6 C 1.9181(10) 0.9216(3) 0.9146(2) 0.0314(13) Uani 1 1 d . . . . .
C7 C 2.0169(10) 0.9872(3) 0.8909(2) 0.0415(14) Uani 1 1 d . . . . .
H8 H 2.1643 1.0060 0.9034 0.050 Uiso 1 1 calc R U . . .
C8 C 1.4988(10) 0.6785(3) 0.7351(2) 0.0449(15) Uani 1 1 d . . . . .
H9 H 1.3608 0.6543 0.7487 0.054 Uiso 1 1 calc R U . . .
C9 C 1.5874(11) 0.9326(3) 0.8543(2) 0.0462(15) Uani 1 1 d . . . . .
H10 H 1.4406 0.9135 0.8417 0.055 Uiso 1 1 calc R U . . .
C10 C 2.1012(10) 0.7957(3) 0.9372(2) 0.0348(13) Uani 1 1 d . . . . .
C11 C 1.6853(12) 0.9977(3) 0.8303(2) 0.0503(17) Uani 1 1 d . . . . .
H11 H 1.6052 1.0235 0.8012 0.060 Uiso 1 1 calc R U . . .
C12 C 1.6461(9) 0.6890(3) 0.8336(2) 0.0358(14) Uani 1 1 d . . . . .
H12 H 1.6970 0.7364 0.8535 0.043 Uiso 1 1 calc R U . . .
C13 C 1.4865(10) 0.4361(3) 0.8217(2) 0.0448(16) Uani 1 1 d . . . . .
H13 H 1.3474 0.4100 0.8326 0.054 Uiso 1 1 calc R U . . .
C14 C 1.6707(10) 0.7028(3) 0.7717(2) 0.0355(14) Uani 1 1 d . . . . .
C15 C 1.6370(11) 0.4032(3) 0.7839(2) 0.0472(17) Uani 1 1 d . . . . .
H14 H 1.6011 0.3544 0.7688 0.057 Uiso 1 1 calc R U . . .
C16 C 1.8661(10) 0.7398(3) 0.7514(2) 0.0425(15) Uani 1 1 d . . . . .
H15 H 1.9821 0.7578 0.7765 0.051 Uiso 1 1 calc R U . . .
C17 C 1.8347(12) 0.4396(3) 0.7682(2) 0.0481(17) Uani 1 1 d . . . . .
H16 H 1.9372 0.4166 0.7419 0.058 Uiso 1 1 calc R U . . .
C18 C 1.5380(10) 0.5073(3) 0.8441(2) 0.0397(14) Uani 1 1 d . . . . .
H17 H 1.4344 0.5300 0.8702 0.048 Uiso 1 1 calc R U . . .
C19 C 1.8958(12) 1.0242(3) 0.8487(2) 0.0537(17) Uani 1 1 d . . . . .
H18 H 1.9612 1.0688 0.8325 0.064 Uiso 1 1 calc R U . . .
C20 C 1.5276(12) 0.6892(3) 0.6788(3) 0.0570(17) Uani 1 1 d . . . . .
H19 H 1.4108 0.6712 0.6539 0.068 Uiso 1 1 calc R U . . .
C21 C 1.8968(11) 0.7514(3) 0.6950(2) 0.0526(16) Uani 1 1 d . . . . .
H20 H 2.0333 0.7764 0.6814 0.063 Uiso 1 1 calc R U . . .
C22 C 1.7236(12) 0.7256(3) 0.6585(2) 0.0522(17) Uani 1 1 d . . . . .
H21 H 1.7410 0.7333 0.6197 0.063 Uiso 1 1 calc R U . . .
C24 C 1.939(3) 0.3890(7) 0.9281(5) 0.062(4) Uani 0.538(15) 1 d . . P A 2
H44 H 1.9758 0.4118 0.8920 0.093 Uiso 0.538(15) 1 calc R U P A 2
H45 H 1.7695 0.3935 0.9351 0.093 Uiso 0.538(15) 1 calc R U P A 2
H46 H 1.9835 0.3349 0.9279 0.093 Uiso 0.538(15) 1 calc R U P A 2
C25 C 2.275(2) 0.3281(4) 1.0246(4) 0.177(5) Uani 1 1 d . . . . .
H49 H 2.2311 0.2952 1.0558 0.266 Uiso 0.462(15) 1 calc R U P A 1
H50 H 2.4410 0.3426 1.0281 0.266 Uiso 0.462(15) 1 calc R U P A 1
H51 H 2.2515 0.3004 0.9897 0.266 Uiso 0.462(15) 1 calc R U P A 1
H52 H 2.2817 0.3416 1.0640 0.266 Uiso 0.538(15) 1 calc R U P A 2
H53 H 2.4029 0.2925 1.0159 0.266 Uiso 0.538(15) 1 calc R U P A 2
H54 H 2.1238 0.3039 1.0164 0.266 Uiso 0.538(15) 1 calc R U P A 2
C26 C 2.304(4) 0.4062(6) 0.9868(7) 0.084(7) Uani 0.538(15) 1 d . . P A 2
H47 H 2.4127 0.4423 1.0053 0.101 Uiso 0.538(15) 1 calc R U P A 2
H48 H 2.3705 0.3931 0.9500 0.101 Uiso 0.538(15) 1 calc R U P A 2
C32 C 2.0963(18) 0.4376(4) 0.9809(5) 0.129(4) Uani 1 1 d . . . . .
C34 C 1.865(4) 0.4050(9) 0.9747(14) 0.132(13) Uani 0.462(15) 1 d . . P A 3
H55 H 1.7497 0.4460 0.9700 0.198 Uiso 0.462(15) 1 calc R U P A 3
H56 H 1.8262 0.3751 1.0078 0.198 Uiso 0.462(15) 1 calc R U P A 3
H57 H 1.8626 0.3716 0.9421 0.198 Uiso 0.462(15) 1 calc R U P A 3
C35 C 2.119(4) 0.4017(7) 1.0250(6) 0.063(6) Uani 0.462(15) 1 d . . P A 1
H58 H 1.9601 0.3868 1.0379 0.075 Uiso 0.462(15) 1 calc R U P A 1
H59 H 2.1846 0.4371 1.0530 0.075 Uiso 0.462(15) 1 calc R U P A 1

loop_
_atom_site_aniso_label
_atom_site_aniso_U_11
_atom_site_aniso_U_22
_atom_site_aniso_U_33
_atom_site_aniso_U_23
_atom_site_aniso_U_13
_atom_site_aniso_U_12
O1 0.054(3) 0.0263(18) 0.035(2) -0.0045(16) 0.003(2) 0.0014(19)
O2 0.063(3) 0.0239(18) 0.046(2) -0.0043(17) 0.004(2) -0.006(2)
O3 0.040(2) 0.030(2) 0.055(3) -0.0052(18) 0.012(2) 0.0023(18)
N1 0.050(3) 0.023(2) 0.034(3) -0.0021(19) -0.002(2) 0.003(2)
C1 0.040(3) 0.027(3) 0.028(3) -0.004(2) 0.004(3) -0.003(3)
O4 0.061(3) 0.036(2) 0.063(3) -0.010(2) 0.024(2) 0.009(2)
O5 0.087(4) 0.045(2) 0.095(4) 0.001(2) -0.048(3) -0.007(2)
C2 0.035(3) 0.026(3) 0.031(3) -0.003(2) -0.007(3) 0.004(3)
C3 0.036(3) 0.024(3) 0.040(3) -0.007(2) 0.006(3) -0.003(3)
C4 0.039(3) 0.030(3) 0.037(3) 0.002(3) 0.003(3) 0.006(3)
C5 0.041(3) 0.028(3) 0.042(3) 0.000(3) 0.003(3) -0.002(3)
C6 0.032(4) 0.030(3) 0.032(3) -0.004(2) 0.002(3) 0.005(3)
C7 0.047(4) 0.034(3) 0.043(4) -0.006(3) 0.011(3) 0.000(3)
C8 0.051(4) 0.035(3) 0.049(4) -0.001(3) -0.001(3) -0.005(3)
C9 0.053(4) 0.045(3) 0.040(3) -0.005(3) 0.002(3) 0.009(3)
C10 0.034(3) 0.027(3) 0.044(4) -0.011(3) -0.004(3) 0.005(3)
C11 0.068(5) 0.043(4) 0.040(4) 0.006(3) 0.000(3) 0.006(3)
C12 0.042(4) 0.021(3) 0.045(4) -0.007(2) -0.001(3) 0.002(3)
C13 0.048(4) 0.028(3) 0.059(4) 0.001(3) -0.005(3) -0.006(3)
C14 0.044(4) 0.019(3) 0.043(4) -0.003(2) 0.000(3) 0.007(3)
C15 0.069(5) 0.026(3) 0.047(4) -0.005(3) -0.011(4) -0.002(3)
C16 0.048(4) 0.034(3) 0.045(4) 0.003(3) -0.005(3) -0.008(3)
C17 0.074(5) 0.031(3) 0.040(4) -0.011(3) 0.004(3) 0.009(3)
C18 0.037(4) 0.032(3) 0.050(4) -0.003(3) 0.000(3) -0.002(3)
C19 0.075(5) 0.039(3) 0.048(4) 0.008(3) 0.017(4) 0.001(4)
C20 0.072(5) 0.054(4) 0.045(4) 0.000(3) -0.018(4) -0.014(4)
C21 0.056(4) 0.047(4) 0.055(4) 0.012(3) 0.005(4) -0.006(3)
C22 0.070(5) 0.044(3) 0.043(4) 0.004(3) 0.004(4) -0.003(3)
C24 0.096(11) 0.053(8) 0.037(8) -0.020(6) -0.023(8) 0.022(8)
C25 0.299(15) 0.117(8) 0.115(8) 0.003(6) -0.040(10) 0.090(10)
C26 0.134(16) 0.041(8) 0.078(12) -0.020(7) -0.019(12) 0.021(9)
C32 0.102(8) 0.044(5) 0.240(13) 0.063(6) -0.073(8) -0.005(5)
C34 0.12(2) 0.041(10) 0.23(3) 0.012(15) -0.11(2) -0.031(11)
C35 0.110(15) 0.043(9) 0.036(9) 0.001(7) -0.008(11) 0.012(9)

loop_
_atom_type_symbol
_atom_type_description
_atom_type_scat_dispersion_real
_atom_type_scat_dispersion_imag
_atom_type_scat_source
C C 0.0033 0.0016 'International Tables Vol C Tables 4.2.6.8 and 6.1.1.4'
H H 0.0000 0.0000 'International Tables Vol C Tables 4.2.6.8 and 6.1.1.4'
N N 0.0061 0.0033 'International Tables Vol C Tables 4.2.6.8 and 6.1.1.4'
O O 0.0106 0.0060 'International Tables Vol C Tables 4.2.6.8 and 6.1.1.4'

loop_
_geom_angle_atom_site_label_1
_geom_angle_atom_site_label_2
_geom_angle_atom_site_label_3
_geom_angle
N1 C1 C2 110.7(4)
N1 C1 C12 106.7(4)
C2 C1 C12 114.3(4)
C18 C2 C5 119.5(5)
C18 C2 C1 122.1(5)
C5 C2 C1 118.4(5)
O1 C3 C6 110.2(4)
O1 C3 C10 110.5(4)
C6 C3 C10 109.4(4)
C6 C4 C9 121.8(5)
C2 C5 C17 120.1(5)
C4 C6 C7 119.4(5)
C4 C6 C3 120.0(5)
C7 C6 C3 120.6(5)
C19 C7 C6 118.8(6)
C20 C8 C14 120.1(5)
C4 C9 C11 119.2(6)
O4 C10 O2 128.0(5)
O4 C10 C3 116.2(5)
O2 C10 C3 115.8(5)
C19 C11 C9 119.7(6)
O3 C12 C14 113.7(4)
O3 C12 C1 107.9(4)
C14 C12 C1 110.3(4)
C15 C13 C18 120.1(5)
C16 C14 C8 119.2(5)
C16 C14 C12 119.9(5)
C8 C14 C12 120.9(5)
C17 C15 C13 120.5(5)
C14 C16 C21 121.3(6)
C15 C17 C5 120.1(5)
C2 C18 C13 119.8(5)
C11 C19 C7 121.2(6)
C22 C20 C8 120.7(6)
C16 C21 C22 118.8(6)
C20 C22 C21 119.8(6)
C32 C26 C25 108.4(15)
C35 C32 O5 136.5(12)
C26 C32 O5 120.6(10)
O5 C32 C34 105.8(9)
C26 C32 C24 109.4(11)
O5 C32 C24 102.9(7)
C32 C35 C25 118.1(14)

loop_
_geom_bond_atom_site_label_1
_geom_bond_atom_site_label_2
_geom_bond_distance
O1 C3 1.443(5)
O2 C10 1.256(6)
O3 C12 1.414(6)
N1 C1 1.492(5)
C1 C2 1.525(6)
C1 C12 1.545(6)
O4 C10 1.236(6)
O5 C32 1.363(8)
C2 C18 1.377(7)
C2 C5 1.379(6)
C3 C6 1.516(6)
C3 C10 1.544(6)
C4 C6 1.358(7)
C4 C9 1.372(7)
C5 C17 1.397(7)
C6 C7 1.399(6)
C7 C19 1.388(7)
C8 C20 1.378(7)
C8 C14 1.384(7)
C9 C11 1.393(8)
C11 C19 1.358(8)
C12 C14 1.519(7)
C13 C15 1.377(7)
C13 C18 1.389(7)
C14 C16 1.376(7)
C15 C17 1.347(7)
C16 C21 1.386(7)
C20 C22 1.375(8)
C21 C22 1.395(8)
C24 C32 1.775(16)
C25 C35 1.564(17)
C25 C26 1.650(17)
C26 C32 1.313(17)
C32 C35 1.243(15)
C32 C34 1.441(19)

loop_
_geom_torsion_atom_site_label_1
_geom_torsion_atom_site_label_2
_geom_torsion_atom_site_label_3
_geom_torsion_atom_site_label_4
_geom_torsion
N1 C1 C2 C18 51.3(6)
C12 C1 C2 C18 -69.1(6)
N1 C1 C2 C5 -127.4(5)
C12 C1 C2 C5 112.1(5)
C18 C2 C5 C17 0.4(7)
C1 C2 C5 C17 179.2(5)
C9 C4 C6 C7 1.6(7)
C9 C4 C6 C3 -176.2(4)
O1 C3 C6 C4 -61.2(5)
C10 C3 C6 C4 60.4(6)
O1 C3 C6 C7 121.0(5)
C10 C3 C6 C7 -117.4(5)
C4 C6 C7 C19 -0.8(7)
C3 C6 C7 C19 176.9(4)
C6 C4 C9 C11 -1.3(8)
O1 C3 C10 O4 -177.1(4)
C6 C3 C10 O4 61.5(6)
O1 C3 C10 O2 4.1(6)
C6 C3 C10 O2 -117.4(5)
C4 C9 C11 C19 0.2(8)
N1 C1 C12 O3 -63.9(5)
C2 C1 C12 O3 58.8(5)
N1 C1 C12 C14 171.4(4)
C2 C1 C12 C14 -65.9(6)
C20 C8 C14 C16 2.1(7)
C20 C8 C14 C12 -177.9(5)
O3 C12 C14 C16 162.6(4)
C1 C12 C14 C16 -76.1(5)
O3 C12 C14 C8 -17.4(6)
C1 C12 C14 C8 103.9(5)
C18 C13 C15 C17 -0.1(8)
C8 C14 C16 C21 -1.7(7)
C12 C14 C16 C21 178.2(5)
C13 C15 C17 C5 0.2(8)
C2 C5 C17 C15 -0.4(8)
C5 C2 C18 C13 -0.2(7)
C1 C2 C18 C13 -179.0(5)
C15 C13 C18 C2 0.1(8)
C9 C11 C19 C7 0.5(8)
C6 C7 C19 C11 -0.2(8)
C14 C8 C20 C22 -1.6(8)
C14 C16 C21 C22 0.9(8)
C8 C20 C22 C21 0.7(9)
C16 C21 C22 C20 -0.3(8)
C35 C25 C26 C32 -27.4(10)
C25 C26 C32 C35 29.7(11)
C25 C26 C32 O5 161.1(10)
C25 C26 C32 C34 -36(3)
C25 C26 C32 C24 -80.0(13)
C26 C32 C35 C25 -34.2(14)
O5 C32 C35 C25 -144.7(13)
C34 C32 C35 C25 103.1(19)
C24 C32 C35 C25 67.1(19)
C26 C25 C35 C32 31.6(13)
